data_4065702
loop_
_publ_author_name
'Zhang, Zhengxing'
'Bu, Xiuli'
'Zhang, Jie'
'Liu, Ruiting'
'Zhou, Xigeng'
'Weng, Linhong'

_publ_section_title
;
 Insertion of Ketenimines into the Ln&#x2212;C \s-Bond of
 Organolanthanides: A New Strategy for Synthesis of Lanthanide 1-Azaallyl
 Complexes
;
_journal_issue 9
_journal_name_full Organometallics
_journal_page_first 2111
_journal_paper_doi 10.1021/om100089a
_journal_volume 29
_journal_year 2010
_chemical_formula_sum 'C29 H32 N Yb'
_chemical_formula_weight 567.60
_chemical_name_systematic
; 
 ? 
;
_space_group_IT_number 14
_symmetry_cell_setting monoclinic
_symmetry_space_group_name_Hall '-P 2yn'
_symmetry_space_group_name_H-M 'P 1 21/n 1'
_atom_sites_solution_hydrogens geom
_atom_sites_solution_primary direct
_atom_sites_solution_secondary difmap
_audit_creation_method SHELXL-97
_cell_angle_alpha 90.00
_cell_angle_beta 112.248(6)
_cell_angle_gamma 90.00
_cell_formula_units_Z 8
_cell_length_a 20.688(10)
_cell_length_b 10.760(5)
_cell_length_c 23.461(11)
_cell_measurement_reflns_used 2.605
_cell_measurement_temperature 293(2)
_cell_measurement_theta_max 935
_cell_measurement_theta_min 24.342
_cell_volume 4834(4)
_computing_cell_refinement 'Bruker SMART'
_computing_data_collection 'Bruker SMART'
_computing_data_reduction 'Bruker SHELXTL'
_computing_molecular_graphics 'Bruker SHELXTL'
_computing_publication_material 'Bruker SHELXTL'
_computing_structure_refinement 'SHELXL-97 (Sheldrick, 1997)'
_computing_structure_solution 'SHELXS-97 (Sheldrick, 1990)'
_diffrn_ambient_temperature 293(2)
_diffrn_measured_fraction_theta_full 0.998
_diffrn_measured_fraction_theta_max 0.998
_diffrn_measurement_device_type 'CCD area detector'
_diffrn_measurement_method 'phi and omega scans'
_diffrn_radiation_monochromator graphite
_diffrn_radiation_source 'fine-focus sealed tube'
_diffrn_radiation_type MoK\a
_diffrn_radiation_wavelength 0.71073
_diffrn_reflns_av_R_equivalents 0.0785
_diffrn_reflns_av_sigmaI/netI 0.0923
_diffrn_reflns_limit_h_max 22
_diffrn_reflns_limit_h_min -24
_diffrn_reflns_limit_k_max 12
_diffrn_reflns_limit_k_min -12
_diffrn_reflns_limit_l_max 25
_diffrn_reflns_limit_l_min -27
_diffrn_reflns_number 19540
_diffrn_reflns_theta_full 25.00
_diffrn_reflns_theta_max 25.00
_diffrn_reflns_theta_min 1.66
_exptl_absorpt_coefficient_mu 3.885
_exptl_absorpt_correction_T_max 0.6973
_exptl_absorpt_correction_T_min 0.5104
_exptl_absorpt_correction_type multi-scan
_exptl_absorpt_process_details sadabs
_exptl_crystal_colour deep-red
_exptl_crystal_density_diffrn 1.560
_exptl_crystal_density_method 'not measured'
_exptl_crystal_description prism
_exptl_crystal_F_000 2264
_exptl_crystal_size_max 0.20
_exptl_crystal_size_mid 0.15
_exptl_crystal_size_min 0.10
_refine_diff_density_max 1.695
_refine_diff_density_min -1.506
_refine_diff_density_rms 0.140
_refine_ls_extinction_coef 0.00146(7)
_refine_ls_extinction_expression Fc^*^=kFc[1+0.001xFc^2^\l^3^/sin(2\q)]^-1/4^
_refine_ls_extinction_method SHELXL
_refine_ls_goodness_of_fit_ref 0.924
_refine_ls_hydrogen_treatment constr
_refine_ls_matrix_type full
_refine_ls_number_parameters 560
_refine_ls_number_reflns 8506
_refine_ls_number_restraints 0
_refine_ls_restrained_S_all 0.924
_refine_ls_R_factor_all 0.0819
_refine_ls_R_factor_gt 0.0446
_refine_ls_shift/su_max 0.001
_refine_ls_shift/su_mean 0.000
_refine_ls_structure_factor_coef Fsqd
_refine_ls_weighting_details 'calc w=1/[\s^2^(Fo^2^)+(0.0395P)^2^+0.0000P] where P=(Fo^2^+2Fc^2^)/3'
_refine_ls_weighting_scheme calc
_refine_ls_wR_factor_gt 0.0984
_refine_ls_wR_factor_ref 0.1076
_reflns_number_gt 5052
_reflns_number_total 8506
_reflns_threshold_expression >2sigma(I)
_cod_data_source_file om100089a_si_002.cif
_cod_data_source_block 1-Yb
_cod_depositor_comments
;
The following automatic conversions were performed:

'_symmetry_cell_setting' value 'Monoclinic' changed to 'monoclinic'
according to /home/saulius/struct/CIF-dictionaries/cif_core.dic
dictionary named 'cif_core.dic' version 2.4.1 from 2010-06-29.

Automatic conversion script
Id: cif_fix_values 1715 2011-07-08 13:25:40Z adriana 
;
_cod_original_sg_symbol_H-M P2(1)/n
_cod_database_code 4065702

loop_
_symmetry_equiv_pos_as_xyz
'x, y, z'
'-x+1/2, y+1/2, -z+1/2'
'-x, -y, -z'
'x-1/2, -y-1/2, z-1/2'

loop_
_atom_site_label
_atom_site_type_symbol
_atom_site_fract_x
_atom_site_fract_y
_atom_site_fract_z
_atom_site_U_iso_or_equiv
_atom_site_adp_type
_atom_site_occupancy
_atom_site_symmetry_multiplicity
_atom_site_calc_flag
_atom_site_refinement_flags
Yb1 Yb 0.662018(16) 0.24944(3) 0.128724(13) 0.03273(12) Uani 1 1 d .
N1 N 0.7268(3) 0.3199(5) 0.0761(2) 0.0294(14) Uani 1 1 d .
C1 C 0.6836(4) 0.3073(6) 0.0168(3) 0.0298(17) Uani 1 1 d .
C2 C 0.6397(4) 0.2032(6) -0.0009(3) 0.0275(16) Uani 1 1 d .
C3 C 0.6534(4) 0.0875(6) 0.0360(3) 0.0316(17) Uani 1 1 d .
C4 C 0.6009(4) 0.0239(6) 0.0444(3) 0.039(2) Uani 1 1 d .
H4A H 0.5584 0.0640 0.0359 0.047 Uiso 1 1 calc R
C5 C 0.6076(5) -0.0968(7) 0.0649(3) 0.055(2) Uani 1 1 d .
H5A H 0.5695 -0.1381 0.0679 0.066 Uiso 1 1 calc R
C6 C 0.6702(6) -0.1559(8) 0.0809(4) 0.072(3) Uani 1 1 d .
H6A H 0.6751 -0.2378 0.0945 0.086 Uiso 1 1 calc R
C7 C 0.7264(5) -0.0919(8) 0.0766(4) 0.063(3) Uani 1 1 d .
H7A H 0.7697 -0.1307 0.0890 0.076 Uiso 1 1 calc R
C8 C 0.7193(4) 0.0268(7) 0.0545(3) 0.046(2) Uani 1 1 d .
H8A H 0.7575 0.0679 0.0516 0.055 Uiso 1 1 calc R
C9 C 0.5827(4) 0.1910(6) -0.0620(3) 0.0295(17) Uani 1 1 d .
C10 C 0.5330(4) 0.2849(6) -0.0904(3) 0.0376(19) Uani 1 1 d .
H10A H 0.5339 0.3587 -0.0694 0.045 Uiso 1 1 calc R
C11 C 0.4833(4) 0.2684(7) -0.1486(3) 0.049(2) Uani 1 1 d .
H11A H 0.4524 0.3326 -0.1673 0.059 Uiso 1 1 calc R
C12 C 0.4788(4) 0.1589(8) -0.1795(3) 0.051(2) Uani 1 1 d .
H12A H 0.4444 0.1483 -0.2186 0.061 Uiso 1 1 calc R
C13 C 0.5249(4) 0.0652(8) -0.1532(4) 0.051(2) Uani 1 1 d .
H13A H 0.5225 -0.0085 -0.1746 0.061 Uiso 1 1 calc R
C14 C 0.5756(4) 0.0802(7) -0.0942(3) 0.040(2) Uani 1 1 d .
H14A H 0.6054 0.0144 -0.0760 0.048 Uiso 1 1 calc R
C15 C 0.7893(4) 0.4016(6) 0.0926(3) 0.0342(18) Uani 1 1 d .
C16 C 0.8350(4) 0.3632(9) 0.0570(4) 0.070(3) Uani 1 1 d .
H16A H 0.8451 0.2760 0.0627 0.105 Uiso 1 1 calc R
H16B H 0.8778 0.4094 0.0720 0.105 Uiso 1 1 calc R
H16C H 0.8105 0.3802 0.0140 0.105 Uiso 1 1 calc R
C17 C 0.7729(4) 0.5396(7) 0.0862(4) 0.064(3) Uani 1 1 d .
H17A H 0.7441 0.5602 0.1088 0.096 Uiso 1 1 calc R
H17B H 0.7485 0.5597 0.0435 0.096 Uiso 1 1 calc R
H17C H 0.8156 0.5862 0.1023 0.096 Uiso 1 1 calc R
C18 C 0.8332(4) 0.3802(7) 0.1604(3) 0.055(2) Uani 1 1 d .
H18A H 0.8467 0.2944 0.1668 0.083 Uiso 1 1 calc R
H18B H 0.8065 0.4014 0.1847 0.083 Uiso 1 1 calc R
H18C H 0.8743 0.4313 0.1724 0.083 Uiso 1 1 calc R
C19 C 0.6761(4) 0.4053(7) -0.0318(3) 0.057(3) Uani 1 1 d .
H19A H 0.6935 0.3730 -0.0615 0.085 Uiso 1 1 calc R
H19B H 0.7025 0.4778 -0.0126 0.085 Uiso 1 1 calc R
H19C H 0.6278 0.4272 -0.0522 0.085 Uiso 1 1 calc R
C20 C 0.5375(5) 0.3401(10) 0.0618(4) 0.063(3) Uani 1 1 d .
H20A H 0.5138 0.3095 0.0223 0.076 Uiso 1 1 calc R
C21 C 0.5333(5) 0.2964(10) 0.1153(7) 0.078(3) Uani 1 1 d .
H21A H 0.5075 0.2281 0.1187 0.094 Uiso 1 1 calc R
C22 C 0.5734(7) 0.3700(14) 0.1623(5) 0.092(4) Uani 1 1 d .
H22A H 0.5783 0.3626 0.2032 0.110 Uiso 1 1 calc R
C23 C 0.6048(6) 0.4551(11) 0.1401(7) 0.099(4) Uani 1 1 d .
H23A H 0.6360 0.5158 0.1627 0.119 Uiso 1 1 calc R
C24 C 0.5827(6) 0.4364(10) 0.0781(6) 0.068(3) Uani 1 1 d .
H24A H 0.5967 0.4827 0.0513 0.082 Uiso 1 1 calc R
C25 C 0.6634(5) 0.1246(9) 0.2255(4) 0.062(3) Uani 1 1 d .
H25A H 0.6199 0.1062 0.2266 0.074 Uiso 1 1 calc R
C26 C 0.7026(7) 0.2276(8) 0.2510(4) 0.069(3) Uani 1 1 d .
H26A H 0.6904 0.2912 0.2719 0.083 Uiso 1 1 calc R
C27 C 0.7614(6) 0.2198(9) 0.2403(4) 0.066(3) Uani 1 1 d .
H27A H 0.7976 0.2774 0.2533 0.079 Uiso 1 1 calc R
C28 C 0.7603(5) 0.1134(10) 0.2072(4) 0.063(3) Uani 1 1 d .
H28A H 0.7948 0.0873 0.1935 0.076 Uiso 1 1 calc R
C29 C 0.6983(6) 0.0529(7) 0.1982(4) 0.063(3) Uani 1 1 d .
H29A H 0.6832 -0.0219 0.1776 0.076 Uiso 1 1 calc R
Yb2 Yb 0.431575(17) 0.26151(3) 0.347252(15) 0.03695(13) Uani 1 1 d .
N2 N 0.4439(3) 0.4527(5) 0.3117(3) 0.0323(15) Uani 1 1 d .
C30 C 0.4002(4) 0.4470(6) 0.2516(3) 0.0309(18) Uani 1 1 d .
C31 C 0.3395(4) 0.3773(6) 0.2357(3) 0.0289(17) Uani 1 1 d .
C32 C 0.3055(4) 0.3570(6) 0.2811(3) 0.0305(17) Uani 1 1 d .
C33 C 0.2741(4) 0.2436(7) 0.2829(4) 0.045(2) Uani 1 1 d .
H33A H 0.2846 0.1755 0.2636 0.055 Uiso 1 1 calc R
C34 C 0.2280(4) 0.2273(9) 0.3122(4) 0.065(3) Uani 1 1 d .
H34A H 0.2080 0.1498 0.3121 0.078 Uiso 1 1 calc R
C35 C 0.2120(5) 0.3241(9) 0.3409(5) 0.074(3) Uani 1 1 d .
H35A H 0.1796 0.3146 0.3592 0.089 Uiso 1 1 calc R
C36 C 0.2438(5) 0.4370(9) 0.3428(4) 0.066(3) Uani 1 1 d .
H36A H 0.2343 0.5027 0.3641 0.079 Uiso 1 1 calc R
C37 C 0.2904(4) 0.4541(7) 0.3129(3) 0.045(2) Uani 1 1 d .
H37A H 0.3114 0.5312 0.3145 0.054 Uiso 1 1 calc R
C38 C 0.2976(4) 0.3355(7) 0.1730(3) 0.043(2) Uani 1 1 d .
C39 C 0.3266(5) 0.2882(7) 0.1317(4) 0.054(2) Uani 1 1 d .
H39A H 0.3749 0.2811 0.1446 0.065 Uiso 1 1 calc R
C40 C 0.2849(7) 0.2525(8) 0.0730(4) 0.077(3) Uani 1 1 d .
H40A H 0.3054 0.2231 0.0465 0.092 Uiso 1 1 calc R
C41 C 0.2154(7) 0.2595(10) 0.0534(5) 0.085(4) Uani 1 1 d .
H41A H 0.1882 0.2325 0.0139 0.102 Uiso 1 1 calc R
C42 C 0.1835(5) 0.3059(10) 0.0908(5) 0.087(4) Uani 1 1 d .
H42A H 0.1352 0.3116 0.0767 0.104 Uiso 1 1 calc R
C43 C 0.2249(5) 0.3439(8) 0.1496(4) 0.065(3) Uani 1 1 d .
H43A H 0.2034 0.3763 0.1747 0.078 Uiso 1 1 calc R
C44 C 0.4974(4) 0.5528(7) 0.3332(4) 0.047(2) Uani 1 1 d .
C45 C 0.4659(5) 0.6822(8) 0.3225(5) 0.090(4) Uani 1 1 d .
H45A H 0.4430 0.6967 0.2790 0.135 Uiso 1 1 calc R
H45B H 0.5022 0.7426 0.3399 0.135 Uiso 1 1 calc R
H45C H 0.4325 0.6892 0.3417 0.135 Uiso 1 1 calc R
C46 C 0.5553(4) 0.5441(8) 0.3058(4) 0.071(3) Uani 1 1 d .
H46A H 0.5348 0.5569 0.2621 0.106 Uiso 1 1 calc R
H46B H 0.5766 0.4634 0.3143 0.106 Uiso 1 1 calc R
H46C H 0.5900 0.6066 0.3242 0.106 Uiso 1 1 calc R
C47 C 0.5366(5) 0.5340(10) 0.4022(4) 0.107(4) Uani 1 1 d .
H47A H 0.5575 0.4529 0.4096 0.160 Uiso 1 1 calc R
H47B H 0.5046 0.5413 0.4229 0.160 Uiso 1 1 calc R
H47C H 0.5724 0.5960 0.4177 0.160 Uiso 1 1 calc R
C48 C 0.4176(4) 0.5072(7) 0.2009(3) 0.046(2) Uani 1 1 d .
H48A H 0.3865 0.5756 0.1838 0.069 Uiso 1 1 calc R
H48B H 0.4125 0.4473 0.1691 0.069 Uiso 1 1 calc R
H48C H 0.4649 0.5369 0.2174 0.069 Uiso 1 1 calc R
C49 C 0.4168(9) 0.1473(11) 0.4405(5) 0.097(5) Uani 1 1 d .
H49A H 0.3965 0.0688 0.4319 0.116 Uiso 1 1 calc R
C50 C 0.4881(7) 0.1724(13) 0.4629(4) 0.087(4) Uani 1 1 d .
H50A H 0.5239 0.1141 0.4731 0.104 Uiso 1 1 calc R
C51 C 0.4954(6) 0.2955(13) 0.4670(4) 0.084(3) Uani 1 1 d .
H51A H 0.5379 0.3370 0.4789 0.100 Uiso 1 1 calc R
C52 C 0.4338(8) 0.3506(10) 0.4517(4) 0.080(4) Uani 1 1 d .
H52A H 0.4266 0.4357 0.4529 0.096 Uiso 1 1 calc R
C53 C 0.3809(6) 0.2592(14) 0.4333(4) 0.087(4) Uani 1 1 d .
H53A H 0.3329 0.2712 0.4194 0.104 Uiso 1 1 calc R
C54 C 0.4387(8) 0.0374(9) 0.3070(7) 0.097(5) Uani 1 1 d .
H54A H 0.4087 -0.0223 0.3119 0.116 Uiso 1 1 calc R
C55 C 0.4222(6) 0.1144(10) 0.2555(5) 0.078(3) Uani 1 1 d .
H55A H 0.3806 0.1175 0.2211 0.093 Uiso 1 1 calc R
C56 C 0.4804(7) 0.1832(9) 0.2671(6) 0.073(3) Uani 1 1 d .
H56A H 0.4859 0.2424 0.2404 0.088 Uiso 1 1 calc R
C57 C 0.5300(6) 0.1542(13) 0.3232(8) 0.102(5) Uani 1 1 d .
H57A H 0.5739 0.1907 0.3413 0.122 Uiso 1 1 calc R
C58 C 0.5033(9) 0.0601(13) 0.3486(7) 0.111(6) Uani 1 1 d .
H58A H 0.5254 0.0212 0.3864 0.133 Uiso 1 1 calc R

loop_
_atom_site_aniso_label
_atom_site_aniso_U_11
_atom_site_aniso_U_22
_atom_site_aniso_U_33
_atom_site_aniso_U_23
_atom_site_aniso_U_13
_atom_site_aniso_U_12
Yb1 0.0332(2) 0.0385(2) 0.02392(18) 0.00279(14) 0.00792(15) 0.00315(16)
N1 0.024(4) 0.037(3) 0.016(3) -0.001(3) -0.005(3) -0.003(3)
C1 0.032(5) 0.034(4) 0.025(4) -0.002(3) 0.013(4) -0.004(3)
C2 0.018(4) 0.035(4) 0.025(4) -0.005(3) 0.003(3) 0.003(3)
C3 0.029(5) 0.037(4) 0.018(4) -0.006(3) -0.004(4) -0.008(4)
C4 0.045(6) 0.044(4) 0.016(4) 0.004(3) -0.002(4) -0.002(4)
C5 0.076(8) 0.045(5) 0.035(5) -0.003(4) 0.011(5) -0.022(5)
C6 0.122(11) 0.028(5) 0.052(6) 0.004(4) 0.019(7) -0.001(6)
C7 0.074(8) 0.061(6) 0.043(6) 0.001(5) 0.008(6) 0.032(5)
C8 0.039(6) 0.054(5) 0.037(5) -0.005(4) 0.005(4) 0.005(4)
C9 0.028(5) 0.039(4) 0.020(4) -0.005(3) 0.008(4) -0.006(3)
C10 0.042(5) 0.036(4) 0.032(4) 0.002(3) 0.012(4) -0.005(4)
C11 0.031(5) 0.074(6) 0.027(4) 0.013(4) -0.007(4) 0.005(4)
C12 0.045(6) 0.076(6) 0.014(4) -0.003(4) -0.008(4) -0.009(5)
C13 0.043(6) 0.060(5) 0.044(6) -0.022(4) 0.010(5) -0.010(4)
C14 0.031(5) 0.048(5) 0.036(5) -0.005(4) 0.007(4) -0.001(4)
C15 0.023(5) 0.042(4) 0.028(4) -0.006(3) -0.002(4) -0.015(3)
C16 0.055(7) 0.103(7) 0.064(7) -0.018(5) 0.037(6) -0.023(5)
C17 0.052(7) 0.049(5) 0.068(7) 0.000(4) -0.003(5) -0.018(5)
C18 0.045(6) 0.057(5) 0.046(6) -0.001(4) -0.003(5) -0.020(4)
C19 0.050(6) 0.072(6) 0.027(5) 0.014(4) -0.008(4) -0.028(5)
C20 0.049(7) 0.092(8) 0.041(6) -0.009(5) 0.008(5) 0.025(6)
C21 0.043(7) 0.095(8) 0.104(10) 0.012(8) 0.037(7) 0.018(6)
C22 0.091(11) 0.150(12) 0.041(7) 0.004(8) 0.033(8) 0.065(9)
C23 0.076(10) 0.075(8) 0.130(14) -0.042(8) 0.020(10) 0.032(7)
C24 0.065(8) 0.068(7) 0.081(9) 0.028(6) 0.038(7) 0.032(6)
C25 0.062(7) 0.084(7) 0.034(6) 0.022(5) 0.011(5) -0.014(6)
C26 0.114(10) 0.062(6) 0.028(5) 0.004(4) 0.022(6) 0.011(6)
C27 0.076(8) 0.084(7) 0.024(5) 0.005(5) 0.003(5) -0.014(6)
C28 0.049(7) 0.104(8) 0.031(6) 0.025(5) 0.010(5) 0.041(6)
C29 0.093(9) 0.040(5) 0.036(6) 0.008(4) 0.003(6) 0.004(5)
Yb2 0.0294(2) 0.0417(2) 0.0338(2) 0.00457(17) 0.00532(17) 0.00525(17)
N2 0.032(4) 0.038(3) 0.023(4) -0.010(3) 0.007(3) -0.010(3)
C30 0.023(5) 0.037(4) 0.032(5) 0.002(3) 0.011(4) 0.007(3)
C31 0.017(4) 0.042(4) 0.023(4) 0.000(3) 0.002(4) -0.001(3)
C32 0.018(4) 0.041(4) 0.025(4) -0.001(3) 0.000(4) 0.004(3)
C33 0.035(5) 0.050(5) 0.045(5) -0.003(4) 0.008(4) 0.001(4)
C34 0.035(6) 0.085(7) 0.074(7) 0.001(5) 0.019(5) -0.016(5)
C35 0.069(8) 0.088(8) 0.091(9) 0.009(6) 0.059(7) 0.005(6)
C36 0.071(8) 0.084(7) 0.057(7) -0.001(5) 0.041(6) 0.029(6)
C37 0.039(6) 0.045(5) 0.040(5) 0.005(4) 0.001(4) 0.012(4)
C38 0.039(6) 0.051(5) 0.025(5) 0.006(4) -0.003(4) -0.002(4)
C39 0.061(7) 0.069(5) 0.032(5) -0.004(4) 0.016(5) -0.001(5)
C40 0.109(10) 0.079(7) 0.030(5) -0.011(5) 0.012(6) -0.010(7)
C41 0.098(10) 0.097(8) 0.029(5) -0.009(6) -0.011(6) -0.020(8)
C42 0.056(8) 0.108(9) 0.054(7) -0.002(6) -0.027(6) -0.020(6)
C43 0.045(7) 0.079(7) 0.054(7) -0.005(5) -0.001(5) 0.002(5)
C44 0.044(6) 0.061(5) 0.038(5) -0.013(4) 0.017(5) -0.022(4)
C45 0.095(9) 0.048(6) 0.138(11) -0.034(6) 0.055(8) -0.022(6)
C46 0.051(7) 0.076(6) 0.076(7) -0.003(5) 0.014(6) -0.029(5)
C47 0.104(10) 0.150(10) 0.045(7) -0.029(6) 0.003(7) -0.095(8)
C48 0.037(6) 0.063(5) 0.034(5) 0.014(4) 0.009(4) -0.004(4)
C49 0.152(15) 0.074(8) 0.049(7) 0.021(6) 0.020(9) -0.038(9)
C50 0.101(12) 0.102(10) 0.035(6) 0.022(6) 0.000(7) 0.015(8)
C51 0.059(9) 0.118(10) 0.051(7) 0.019(7) -0.006(6) -0.004(8)
C52 0.128(12) 0.083(8) 0.018(5) 0.005(5) 0.017(7) -0.001(9)
C53 0.080(9) 0.152(12) 0.031(5) 0.025(7) 0.025(6) 0.004(10)
C54 0.146(14) 0.033(6) 0.145(14) 0.005(7) 0.093(12) 0.026(7)
C55 0.054(8) 0.077(8) 0.106(10) -0.036(7) 0.034(7) 0.011(6)
C56 0.061(8) 0.053(6) 0.123(11) -0.016(6) 0.057(8) 0.009(6)
C57 0.025(7) 0.116(11) 0.153(14) -0.039(10) 0.021(9) 0.025(7)
C58 0.108(13) 0.098(11) 0.101(12) 0.022(9) 0.010(10) 0.075(10)

loop_
_atom_type_symbol
_atom_type_description
_atom_type_scat_dispersion_real
_atom_type_scat_dispersion_imag
_atom_type_scat_source
C C 0.0033 0.0016 'International Tables Vol C Tables 4.2.6.8 and 6.1.1.4'
H H 0.0000 0.0000 'International Tables Vol C Tables 4.2.6.8 and 6.1.1.4'
N N 0.0061 0.0033 'International Tables Vol C Tables 4.2.6.8 and 6.1.1.4'
Yb Yb -0.3850 5.5486 'International Tables Vol C Tables 4.2.6.8 and 6.1.1.4'

loop_
_geom_angle_atom_site_label_1
_geom_angle_atom_site_label_2
_geom_angle_atom_site_label_3
_geom_angle
N1 Yb1 C23 99.1(4)
N1 Yb1 C24 83.8(3)
C23 Yb1 C24 30.7(3)
N1 Yb1 C22 128.9(4)
C23 Yb1 C22 30.0(3)
C24 Yb1 C22 49.7(3)
N1 Yb1 C29 121.5(3)
C23 Yb1 C29 132.1(5)
C24 Yb1 C29 154.7(3)
C22 Yb1 C29 106.6(4)
N1 Yb1 C21 131.0(3)
C23 Yb1 C21 50.0(4)
C24 Yb1 C21 49.7(3)
C22 Yb1 C21 30.2(3)
C29 Yb1 C21 105.8(4)
N1 Yb1 C28 96.2(3)
C23 Yb1 C28 132.5(4)
C24 Yb1 C28 161.7(4)
C22 Yb1 C28 121.1(3)
C29 Yb1 C28 30.7(3)
C21 Yb1 C28 132.8(3)
N1 Yb1 C25 145.6(3)
C23 Yb1 C25 101.8(5)
C24 Yb1 C25 126.3(3)
C22 Yb1 C25 76.8(4)
C29 Yb1 C25 30.4(3)
C21 Yb1 C25 83.1(4)
C28 Yb1 C25 49.8(3)
N1 Yb1 C20 101.4(3)
C23 Yb1 C20 50.2(3)
C24 Yb1 C20 29.9(3)
C22 Yb1 C20 49.8(3)
C29 Yb1 C20 131.1(4)
C21 Yb1 C20 30.3(3)
C28 Yb1 C20 161.4(4)
C25 Yb1 C20 113.0(3)
N1 Yb1 C27 100.3(3)
C23 Yb1 C27 102.4(4)
C24 Yb1 C27 131.6(4)
C22 Yb1 C27 97.6(4)
C29 Yb1 C27 49.8(3)
C21 Yb1 C27 120.9(4)
C28 Yb1 C27 30.3(3)
C25 Yb1 C27 48.6(3)
C20 Yb1 C27 147.4(3)
N1 Yb1 C26 127.0(3)
C23 Yb1 C26 86.2(4)
C24 Yb1 C26 116.6(3)
C22 Yb1 C26 71.9(3)
C29 Yb1 C26 50.1(3)
C21 Yb1 C26 92.2(4)
C28 Yb1 C26 49.6(3)
C25 Yb1 C26 29.9(2)
C20 Yb1 C26 120.5(3)
C27 Yb1 C26 28.9(3)
N1 Yb1 C3 69.8(2)
C23 Yb1 C3 137.4(4)
C24 Yb1 C3 106.9(3)
C22 Yb1 C3 135.8(4)
C29 Yb1 C3 84.1(2)
C21 Yb1 C3 105.7(3)
C28 Yb1 C3 90.1(3)
C25 Yb1 C3 109.7(3)
C20 Yb1 C3 90.4(2)
C27 Yb1 C3 119.9(3)
C26 Yb1 C3 134.0(2)
N1 Yb1 C1 26.96(18)
C23 Yb1 C1 98.3(4)
C24 Yb1 C1 72.8(3)
C22 Yb1 C1 122.4(3)
C29 Yb1 C1 129.5(3)
C21 Yb1 C1 110.5(3)
C28 Yb1 C1 114.4(2)
C25 Yb1 C1 159.9(3)
C20 Yb1 C1 80.3(3)
C27 Yb1 C1 126.2(3)
C26 Yb1 C1 153.9(3)
C3 Yb1 C1 53.28(19)
N1 Yb1 C2 52.26(19)
C23 Yb1 C2 110.8(4)
C24 Yb1 C2 80.4(3)
C22 Yb1 C2 123.0(3)
C29 Yb1 C2 113.9(2)
C21 Yb1 C2 98.9(3)
C28 Yb1 C2 114.2(2)
C25 Yb1 C2 138.9(3)
C20 Yb1 C2 73.3(2)
C27 Yb1 C2 139.1(3)
C26 Yb1 C2 163.0(2)
C3 Yb1 C2 29.97(18)
C1 Yb1 C2 27.79(18)
C1 N1 C15 120.0(6)
C1 N1 Yb1 103.3(4)
C15 N1 Yb1 133.6(4)
N1 C1 C2 119.3(6)
N1 C1 C19 123.0(6)
C2 C1 C19 117.6(6)
N1 C1 Yb1 49.8(3)
C2 C1 Yb1 78.0(4)
C19 C1 Yb1 145.6(5)
C1 C2 C9 123.2(6)
C1 C2 C3 122.6(6)
C9 C2 C3 113.5(6)
C1 C2 Yb1 74.2(4)
C9 C2 Yb1 140.7(5)
C3 C2 Yb1 67.5(3)
C4 C3 C8 116.8(7)
C4 C3 C2 121.4(7)
C8 C3 C2 120.9(7)
C4 C3 Yb1 91.2(4)
C8 C3 Yb1 106.4(4)
C2 C3 Yb1 82.5(4)
C3 C4 C5 123.1(8)
C3 C4 Yb1 62.7(4)
C5 C4 Yb1 123.9(5)
C3 C4 H4A 118.4
C5 C4 H4A 118.4
Yb1 C4 H4A 84.1
C6 C5 C4 119.9(8)
C6 C5 H5A 120.1
C4 C5 H5A 120.1
C5 C6 C7 118.9(8)
C5 C6 H6A 120.5
C7 C6 H6A 120.5
C8 C7 C6 121.3(9)
C8 C7 H7A 119.3
C6 C7 H7A 119.3
C7 C8 C3 119.8(8)
C7 C8 H8A 120.1
C3 C8 H8A 120.1
C14 C9 C10 116.6(7)
C14 C9 C2 119.0(6)
C10 C9 C2 124.4(6)
C11 C10 C9 120.8(7)
C11 C10 H10A 119.6
C9 C10 H10A 119.6
C12 C11 C10 120.9(7)
C12 C11 H11A 119.6
C10 C11 H11A 119.6
C13 C12 C11 120.1(7)
C13 C12 H12A 120.0
C11 C12 H12A 120.0
C12 C13 C14 119.9(7)
C12 C13 H13A 120.1
C14 C13 H13A 120.1
C9 C14 C13 121.6(7)
C9 C14 H14A 119.2
C13 C14 H14A 119.2
N1 C15 C17 114.4(6)
N1 C15 C18 107.4(6)
C17 C15 C18 105.9(6)
N1 C15 C16 110.6(6)
C17 C15 C16 111.7(7)
C18 C15 C16 106.3(7)
C15 C16 H16A 109.5
C15 C16 H16B 109.5
H16A C16 H16B 109.5
C15 C16 H16C 109.5
H16A C16 H16C 109.5
H16B C16 H16C 109.5
C15 C17 H17A 109.5
C15 C17 H17B 109.5
H17A C17 H17B 109.5
C15 C17 H17C 109.5
H17A C17 H17C 109.5
H17B C17 H17C 109.5
C15 C18 H18A 109.5
C15 C18 H18B 109.5
H18A C18 H18B 109.5
C15 C18 H18C 109.5
H18A C18 H18C 109.5
H18B C18 H18C 109.5
C1 C19 H19A 109.5
C1 C19 H19B 109.5
H19A C19 H19B 109.5
C1 C19 H19C 109.5
H19A C19 H19C 109.5
H19B C19 H19C 109.5
C24 C20 C21 106.3(10)
C24 C20 Yb1 72.5(5)
C21 C20 Yb1 73.5(5)
C24 C20 H20A 126.8
C21 C20 H20A 126.8
Yb1 C20 H20A 119.2
C22 C21 C20 108.2(11)
C22 C21 Yb1 74.5(6)
C20 C21 Yb1 76.3(5)
C22 C21 H21A 125.9
C20 C21 H21A 125.9
Yb1 C21 H21A 115.5
C23 C22 C21 108.8(12)
C23 C22 Yb1 73.8(6)
C21 C22 Yb1 75.3(6)
C23 C22 H22A 125.6
C21 C22 H22A 125.6
Yb1 C22 H22A 117.2
C22 C23 C24 107.4(12)
C22 C23 Yb1 76.2(6)
C24 C23 Yb1 75.2(5)
C22 C23 H23A 126.3
C24 C23 H23A 126.3
Yb1 C23 H23A 114.6
C20 C24 C23 109.3(10)
C20 C24 Yb1 77.5(5)
C23 C24 Yb1 74.1(6)
C20 C24 H24A 125.4
C23 C24 H24A 125.4
Yb1 C24 H24A 115.0
C26 C25 C29 109.2(9)
C26 C25 Yb1 77.0(5)
C29 C25 Yb1 73.7(5)
C26 C25 H25A 125.4
C29 C25 H25A 125.4
Yb1 C25 H25A 116.0
C27 C26 C25 107.4(9)
C27 C26 Yb1 75.1(5)
C25 C26 Yb1 73.1(5)
C27 C26 H26A 126.3
C25 C26 H26A 126.3
Yb1 C26 H26A 117.5
C26 C27 C28 109.7(10)
C26 C27 Yb1 76.0(6)
C28 C27 Yb1 72.8(5)
C26 C27 H27A 125.2
C28 C27 H27A 125.2
Yb1 C27 H27A 117.9
C27 C28 C29 107.0(9)
C27 C28 Yb1 76.9(5)
C29 C28 Yb1 74.1(5)
C27 C28 H28A 126.5
C29 C28 H28A 126.5
Yb1 C28 H28A 114.8
C25 C29 C28 106.7(8)
C25 C29 Yb1 76.0(5)
C28 C29 Yb1 75.2(5)
C25 C29 H29A 126.6
C28 C29 H29A 126.6
Yb1 C29 H29A 114.7
N2 Yb2 C57 96.8(4)
N2 Yb2 C56 84.2(3)
C57 Yb2 C56 30.6(3)
N2 Yb2 C53 115.3(4)
C57 Yb2 C53 138.4(5)
C56 Yb2 C53 160.5(4)
N2 Yb2 C54 132.4(3)
C57 Yb2 C54 49.6(4)
C56 Yb2 C54 49.2(3)
C53 Yb2 C54 111.5(4)
N2 Yb2 C52 92.7(3)
C57 Yb2 C52 129.3(5)
C56 Yb2 C52 157.9(5)
C53 Yb2 C52 31.4(3)
C54 Yb2 C52 133.9(4)
N2 Yb2 C58 127.8(4)
C57 Yb2 C58 31.0(4)
C56 Yb2 C58 50.6(4)
C53 Yb2 C58 112.0(5)
C54 Yb2 C58 29.8(3)
C52 Yb2 C58 118.9(4)
N2 Yb2 C55 103.3(3)
C57 Yb2 C55 50.9(4)
C56 Yb2 C55 30.1(3)
C53 Yb2 C55 134.8(5)
C54 Yb2 C55 30.9(3)
C52 Yb2 C55 164.0(4)
C58 Yb2 C55 51.4(4)
N2 Yb2 C49 142.6(3)
C57 Yb2 C49 108.8(5)
C56 Yb2 C49 130.8(4)
C53 Yb2 C49 30.8(3)
C54 Yb2 C49 84.8(4)
C52 Yb2 C49 50.0(3)
C58 Yb2 C49 81.2(5)
C55 Yb2 C49 114.0(4)
N2 Yb2 C51 100.6(3)
C57 Yb2 C51 100.1(5)
C56 Yb2 C51 130.0(4)
C53 Yb2 C51 50.4(4)
C54 Yb2 C51 116.0(5)
C52 Yb2 C51 29.3(3)
C58 Yb2 C51 92.8(4)
C55 Yb2 C51 144.1(4)
C49 Yb2 C51 49.2(4)
N2 Yb2 C32 70.1(2)
C57 Yb2 C32 136.0(4)
C56 Yb2 C32 105.4(3)
C53 Yb2 C32 82.2(3)
C54 Yb2 C32 108.6(4)
C52 Yb2 C32 94.0(4)
C58 Yb2 C32 138.2(4)
C55 Yb2 C32 90.1(3)
C49 Yb2 C32 105.5(4)
C51 Yb2 C32 123.2(3)
N2 Yb2 C50 128.8(4)
C57 Yb2 C50 89.0(5)
C56 Yb2 C50 118.4(4)
C53 Yb2 C50 50.5(4)
C54 Yb2 C50 88.5(4)
C52 Yb2 C50 48.6(3)
C58 Yb2 C50 70.4(4)
C55 Yb2 C50 118.8(4)
C49 Yb2 C50 30.3(3)
C51 Yb2 C50 28.9(3)
C32 Yb2 C50 132.5(3)
N2 Yb2 C31 53.2(2)
C57 Yb2 C31 107.5(4)
C56 Yb2 C31 77.7(3)
C53 Yb2 C31 112.8(3)
C54 Yb2 C31 100.3(4)
C52 Yb2 C31 117.7(3)
C58 Yb2 C31 123.2(3)
C55 Yb2 C31 72.3(3)
C49 Yb2 C31 135.7(4)
C51 Yb2 C31 143.3(3)
C32 Yb2 C31 31.01(19)
C50 Yb2 C31 163.3(3)
N2 Yb2 C30 27.33(18)
C57 Yb2 C30 95.9(4)
C56 Yb2 C30 72.3(3)
C53 Yb2 C30 124.8(3)
C54 Yb2 C30 112.5(3)
C52 Yb2 C30 113.2(3)
C58 Yb2 C30 122.7(4)
C55 Yb2 C30 81.6(3)
C49 Yb2 C30 155.2(4)
C51 Yb2 C30 127.3(3)
C32 Yb2 C30 53.3(2)
C50 Yb2 C30 156.0(4)
C31 Yb2 C30 27.88(18)
C30 N2 C44 120.0(6)
C30 N2 Yb2 102.6(4)
C44 N2 Yb2 134.7(5)
N2 C30 C31 118.8(6)
N2 C30 C48 122.4(6)
C31 C30 C48 118.8(6)
N2 C30 Yb2 50.1(3)
C31 C30 Yb2 75.5(4)
C48 C30 Yb2 149.0(5)
C30 C31 C38 124.4(6)
C30 C31 C32 120.7(6)
C38 C31 C32 114.3(6)
C30 C31 Yb2 76.7(4)
C38 C31 Yb2 135.8(5)
C32 C31 Yb2 67.5(4)
C37 C32 C33 116.2(7)
C37 C32 C31 122.3(6)
C33 C32 C31 120.1(6)
C37 C32 Yb2 110.1(5)
C33 C32 Yb2 90.5(4)
C31 C32 Yb2 81.5(4)
C34 C33 C32 123.0(8)
C34 C33 Yb2 125.1(6)
C32 C33 Yb2 62.2(4)
C34 C33 H33A 118.5
C32 C33 H33A 118.5
Yb2 C33 H33A 83.5
C35 C34 C33 119.8(9)
C35 C34 H34A 120.1
C33 C34 H34A 120.1
C34 C35 C36 119.6(9)
C34 C35 H35A 120.2
C36 C35 H35A 120.2
C35 C36 C37 120.8(8)
C35 C36 H36A 119.6
C37 C36 H36A 119.6
C32 C37 C36 120.5(8)
C32 C37 H37A 119.8
C36 C37 H37A 119.8
C43 C38 C39 115.4(8)
C43 C38 C31 120.9(8)
C39 C38 C31 123.8(8)
C40 C39 C38 121.3(9)
C40 C39 H39A 119.3
C38 C39 H39A 119.3
C41 C40 C39 120.9(10)
C41 C40 H40A 119.6
C39 C40 H40A 119.6
C40 C41 C42 121.0(9)
C40 C41 H41A 119.5
C42 C41 H41A 119.5
C41 C42 C43 118.6(10)
C41 C42 H42A 120.7
C43 C42 H42A 120.7
C42 C43 C38 122.7(9)
C42 C43 H43A 118.6
C38 C43 H43A 118.6
N2 C44 C45 113.0(7)
N2 C44 C47 107.0(6)
C45 C44 C47 108.7(7)
N2 C44 C46 113.9(6)
C45 C44 C46 109.5(7)
C47 C44 C46 104.3(8)
C44 C45 H45A 109.5
C44 C45 H45B 109.5
H45A C45 H45B 109.5
C44 C45 H45C 109.5
H45A C45 H45C 109.5
H45B C45 H45C 109.5
C44 C46 H46A 109.5
C44 C46 H46B 109.5
H46A C46 H46B 109.5
C44 C46 H46C 109.5
H46A C46 H46C 109.5
H46B C46 H46C 109.5
C44 C47 H47A 109.5
C44 C47 H47B 109.5
H47A C47 H47B 109.5
C44 C47 H47C 109.5
H47A C47 H47C 109.5
H47B C47 H47C 109.5
C30 C48 H48A 109.5
C30 C48 H48B 109.5
H48A C48 H48B 109.5
C30 C48 H48C 109.5
H48A C48 H48C 109.5
H48B C48 H48C 109.5
C53 C49 C50 108.6(11)
C53 C49 Yb2 73.6(5)
C50 C49 Yb2 77.4(6)
C53 C49 H49A 125.7
C50 C49 H49A 125.7
Yb2 C49 H49A 115.3
C51 C50 C49 107.2(11)
C51 C50 Yb2 73.3(6)
C49 C50 Yb2 72.2(6)
C51 C50 H50A 126.4
C49 C50 H50A 126.4
Yb2 C50 H50A 120.0
C52 C51 C50 110.7(12)
C52 C51 Yb2 74.4(6)
C50 C51 Yb2 77.8(6)
C52 C51 H51A 124.7
C50 C51 H51A 124.7
Yb2 C51 H51A 114.9
C51 C52 C53 109.0(11)
C51 C52 Yb2 76.3(7)
C53 C52 Yb2 73.8(5)
C51 C52 H52A 125.5
C53 C52 H52A 125.5
Yb2 C52 H52A 116.3
C49 C53 C52 104.5(11)
C49 C53 Yb2 75.5(6)
C52 C53 Yb2 74.8(6)
C49 C53 H53A 127.8
C52 C53 H53A 127.8
Yb2 C53 H53A 114.7
C58 C54 C55 111.7(12)
C58 C54 Yb2 75.3(7)
C55 C54 Yb2 74.7(5)
C58 C54 H54A 124.1
C55 C54 H54A 124.1
Yb2 C54 H54A 117.5
C56 C55 C54 104.0(11)
C56 C55 Yb2 73.7(6)
C54 C55 Yb2 74.3(6)
C56 C55 H55A 128.0
C54 C55 H55A 128.0
Yb2 C55 H55A 116.6
C55 C56 C57 111.0(12)
C55 C56 Yb2 76.2(6)
C57 C56 Yb2 74.4(6)
C55 C56 H56A 124.5
C57 C56 H56A 124.5
Yb2 C56 H56A 116.5
C56 C57 C58 107.6(12)
C56 C57 Yb2 75.0(6)
C58 C57 Yb2 75.9(7)
C56 C57 H57A 126.2
C58 C57 H57A 126.2
Yb2 C57 H57A 115.2
C54 C58 C57 105.6(13)
C54 C58 Yb2 74.9(6)
C57 C58 Yb2 73.1(6)
C54 C58 H58A 127.2
C57 C58 H58A 127.2
Yb2 C58 H58A 117.1

loop_
_geom_bond_atom_site_label_1
_geom_bond_atom_site_label_2
_geom_bond_distance
Yb1 N1 2.269(6)
Yb1 C23 2.570(9)
Yb1 C24 2.583(8)
Yb1 C22 2.599(9)
Yb1 C29 2.601(8)
Yb1 C21 2.609(9)
Yb1 C28 2.614(8)
Yb1 C25 2.629(8)
Yb1 C20 2.644(9)
Yb1 C27 2.666(9)
Yb1 C26 2.677(8)
Yb1 C3 2.740(6)
Yb1 C1 2.892(7)
Yb1 C2 2.940(7)
N1 C1 1.347(8)
N1 C15 1.487(8)
C1 C2 1.401(9)
C1 C19 1.518(9)
C2 C9 1.477(9)
C2 C3 1.481(9)
C3 C4 1.361(9)
C3 C8 1.423(9)
C4 C5 1.373(10)
C4 H4A 0.9300
C5 C6 1.360(12)
C5 H5A 0.9300
C6 C7 1.387(12)
C6 H6A 0.9300
C7 C8 1.365(11)
C7 H7A 0.9300
C8 H8A 0.9300
C9 C14 1.390(9)
C9 C10 1.415(9)
C10 C11 1.375(9)
C10 H10A 0.9300
C11 C12 1.369(10)
C11 H11A 0.9300
C12 C13 1.363(10)
C12 H12A 0.9300
C13 C14 1.394(10)
C13 H13A 0.9300
C14 H14A 0.9300
C15 C17 1.518(9)
C15 C18 1.520(9)
C15 C16 1.536(10)
C16 H16A 0.9600
C16 H16B 0.9600
C16 H16C 0.9600
C17 H17A 0.9600
C17 H17B 0.9600
C17 H17C 0.9600
C18 H18A 0.9600
C18 H18B 0.9600
C18 H18C 0.9600
C19 H19A 0.9600
C19 H19B 0.9600
C19 H19C 0.9600
C20 C24 1.351(12)
C20 C21 1.373(13)
C20 H20A 0.9300
C21 C22 1.356(14)
C21 H21A 0.9300
C22 C23 1.337(14)
C22 H22A 0.9300
C23 C24 1.364(14)
C23 H23A 0.9300
C24 H24A 0.9300
C25 C26 1.370(11)
C25 C29 1.371(12)
C25 H25A 0.9300
C26 C27 1.334(13)
C26 H26A 0.9300
C27 C28 1.380(12)
C27 H27A 0.9300
C28 C29 1.381(11)
C28 H28A 0.9300
C29 H29A 0.9300
Yb2 N2 2.270(5)
Yb2 C57 2.583(10)
Yb2 C56 2.589(9)
Yb2 C53 2.603(9)
Yb2 C54 2.615(9)
Yb2 C52 2.615(9)
Yb2 C58 2.619(10)
Yb2 C55 2.620(9)
Yb2 C49 2.627(9)
Yb2 C51 2.638(10)
Yb2 C32 2.684(7)
Yb2 C50 2.692(9)
Yb2 C31 2.873(7)
Yb2 C30 2.888(7)
N2 C30 1.359(8)
N2 C44 1.488(9)
C30 C31 1.388(9)
C30 C48 1.513(9)
C31 C38 1.467(9)
C31 C32 1.497(9)
C32 C37 1.388(9)
C32 C33 1.391(9)
C33 C34 1.381(11)
C33 H33A 0.9300
C34 C35 1.347(12)
C34 H34A 0.9300
C35 C36 1.374(12)
C35 H35A 0.9300
C36 C37 1.402(11)
C36 H36A 0.9300
C37 H37A 0.9300
C38 C43 1.395(10)
C38 C39 1.412(10)
C39 C40 1.375(11)
C39 H39A 0.9300
C40 C41 1.335(14)
C40 H40A 0.9300
C41 C42 1.375(14)
C41 H41A 0.9300
C42 C43 1.382(11)
C42 H42A 0.9300
C43 H43A 0.9300
C44 C45 1.517(11)
C44 C47 1.525(11)
C44 C46 1.562(11)
C45 H45A 0.9600
C45 H45B 0.9600
C45 H45C 0.9600
C46 H46A 0.9600
C46 H46B 0.9600
C46 H46C 0.9600
C47 H47A 0.9600
C47 H47B 0.9600
C47 H47C 0.9600
C48 H48A 0.9600
C48 H48B 0.9600
C48 H48C 0.9600
C49 C53 1.391(14)
C49 C50 1.392(14)
C49 H49A 0.9300
C50 C51 1.333(14)
C50 H50A 0.9300
C51 C52 1.327(13)
C51 H51A 0.9300
C52 C53 1.412(14)
C52 H52A 0.9300
C53 H53A 0.9300
C54 C58 1.346(15)
C54 C55 1.396(14)
C54 H54A 0.9300
C55 C56 1.351(13)
C55 H55A 0.9300
C56 C57 1.364(14)
C56 H56A 0.9300
C57 C58 1.391(17)
C57 H57A 0.9300
C58 H58A 0.9300
